data_4510651
loop_
_publ_author_name
'Centore, Roberto'
'Caus\`a, Mauro'
'Fusco, Sandra'
'Carella, Antonio'

_publ_section_title
;
 Short \p-Stacking in N-Rich Ionic Aromatic Compounds
;
_journal_issue 7
_journal_name_full 'Crystal Growth &amp; Design'
_journal_page_first 3255
_journal_paper_doi 10.1021/cg400750d
_journal_volume 13
_journal_year 2013
_chemical_formula_moiety '(C6 H12 N10 2+), (Cl -)2'
_chemical_formula_sum 'C6 H12 Cl2 N10'
_chemical_formula_weight 295.16
_chemical_name_systematic
;
(E)-1,2-bis(3,4-diamino-1,2,4-triazolium-5-yl)-
ethene dichloride
;
_space_group_IT_number 2
_symmetry_cell_setting triclinic
_symmetry_space_group_name_Hall '-P 1'
_symmetry_space_group_name_H-M 'P -1'
_atom_sites_solution_hydrogens geom
_atom_sites_solution_primary direct
_atom_sites_solution_secondary difmap
_audit_creation_method SHELXL-97
_cell_angle_alpha 71.638(4)
_cell_angle_beta 82.203(4)
_cell_angle_gamma 84.028(3)
_cell_formula_units_Z 1
_cell_length_a 6.2530(3)
_cell_length_b 7.1020(3)
_cell_length_c 7.4580(5)
_cell_measurement_reflns_used 25
_cell_measurement_temperature 293(2)
_cell_measurement_theta_max 21.534
_cell_measurement_theta_min 2.895
_cell_volume 310.77(3)
_computing_cell_refinement
;
Dirax/lsq (Duisenberg et al., 2000)
;
_computing_data_collection 'Collect (Nonius BV, 1997-2000)'
_computing_data_reduction
;
EvalCCD (Duisenberg & Schreurs 1990-2000)
;
_computing_molecular_graphics
;
Ortep-3 for Windows (Farrugia, 1997) and 
Mercury (Macrae <i>et al.</i>, 2006)
;
_computing_publication_material 'WinGX (Farrugia, 2012)'
_computing_structure_refinement 'SHELXL-97 (Sheldrick, 1997)'
_computing_structure_solution 'SIR97 (Altomare at al, 1999)'
_diffrn_ambient_temperature 293(2)
_diffrn_detector 'CCD plate'
_diffrn_detector_area_resol_mean 9
_diffrn_detector_type
;
Bruker-Nonius 95mm CCD camera on \k-goniostat
;
_diffrn_measured_fraction_theta_full 0.985
_diffrn_measured_fraction_theta_max 0.985
_diffrn_measurement_device 'four-circle diffractometer'
_diffrn_measurement_device_type 'Bruker-Nonius KappaCCD'
_diffrn_measurement_method
;
CCD rotation images, thick slices
;
_diffrn_radiation_monochromator graphite
_diffrn_radiation_probe x-ray
_diffrn_radiation_source 'normal-focus sealed tube'
_diffrn_radiation_type MoK\a
_diffrn_radiation_wavelength 0.71073
_diffrn_reflns_av_R_equivalents 0.0289
_diffrn_reflns_av_sigmaI/netI 0.0310
_diffrn_reflns_limit_h_max 8
_diffrn_reflns_limit_h_min -8
_diffrn_reflns_limit_k_max 9
_diffrn_reflns_limit_k_min -9
_diffrn_reflns_limit_l_max 9
_diffrn_reflns_limit_l_min -9
_diffrn_reflns_number 4353
_diffrn_reflns_theta_full 27.50
_diffrn_reflns_theta_max 27.50
_diffrn_reflns_theta_min 3.03
_exptl_absorpt_coefficient_mu 0.524
_exptl_absorpt_correction_T_max 0.9495
_exptl_absorpt_correction_T_min 0.7796
_exptl_absorpt_correction_type multi-scan
_exptl_absorpt_process_details
;
 SADABS (Bruker, 2000)
;
_exptl_crystal_colour 'pale brown'
_exptl_crystal_density_diffrn 1.577
_exptl_crystal_density_method 'not measured'
_exptl_crystal_description prism
_exptl_crystal_F_000 152
_exptl_crystal_size_max 0.50
_exptl_crystal_size_mid 0.12
_exptl_crystal_size_min 0.10
_refine_diff_density_max 0.210
_refine_diff_density_min -0.211
_refine_diff_density_rms 0.047
_refine_ls_extinction_method none
_refine_ls_goodness_of_fit_ref 1.049
_refine_ls_hydrogen_treatment mixed
_refine_ls_matrix_type full
_refine_ls_number_parameters 97
_refine_ls_number_reflns 1401
_refine_ls_number_restraints 2
_refine_ls_restrained_S_all 1.048
_refine_ls_R_factor_all 0.0405
_refine_ls_R_factor_gt 0.0296
_refine_ls_shift/su_max 0.000
_refine_ls_shift/su_mean 0.000
_refine_ls_structure_factor_coef Fsqd
_refine_ls_weighting_details 'calc w=1/[\s^2^(Fo^2^)+(0.0386P)^2^+0.0794P] where P=(Fo^2^+2Fc^2^)/3'
_refine_ls_weighting_scheme calc
_refine_ls_wR_factor_gt 0.0745
_refine_ls_wR_factor_ref 0.0798
_reflns_number_gt 1170
_reflns_number_total 1401
_reflns_threshold_expression I>2sigma(I)
_cod_data_source_file cg400750d_si_005.cif
_cod_data_source_block (II)RT
_cod_database_code 4510651

loop_
_symmetry_equiv_pos_as_xyz
'x, y, z'
'-x, -y, -z'

loop_
_atom_site_label
_atom_site_type_symbol
_atom_site_fract_x
_atom_site_fract_y
_atom_site_fract_z
_atom_site_U_iso_or_equiv
_atom_site_adp_type
_atom_site_occupancy
_atom_site_symmetry_multiplicity
_atom_site_calc_flag
_atom_site_refinement_flags
C1 C 0.5513(2) -0.2927(2) 0.2124(2) 0.0290(3) Uani 1 1 d .
C2 C 0.2564(2) -0.1377(2) 0.0912(2) 0.0298(3) Uani 1 1 d .
C3 C 0.0507(2) -0.0235(2) 0.0776(2) 0.0329(3) Uani 1 1 d .
H3 H -0.0123 0.0181 0.1802 0.039 Uiso 1 1 calc R
N1 N 0.3652(2) -0.2022(2) -0.0416(2) 0.0351(3) Uani 1 1 d .
N2 N 0.5481(2) -0.3008(2) 0.0381(2) 0.0336(3) Uani 1 1 d .
H2 H 0.644(3) -0.340(3) -0.032(3) 0.040 Uiso 1 1 d .
N3 N 0.36625(19) -0.18999(17) 0.25057(18) 0.0287(3) Uani 1 1 d .
N4 N 0.3225(3) -0.1430(2) 0.4207(2) 0.0392(3) Uani 1 1 d D
H4A H 0.311(3) -0.015(2) 0.390(3) 0.047 Uiso 1 1 d D
H4B H 0.205(3) -0.204(3) 0.479(3) 0.047 Uiso 1 1 d D
N5 N 0.7010(2) -0.3647(2) 0.3268(2) 0.0408(3) Uani 1 1 d D
H5A H 0.680(3) -0.345(3) 0.432(3) 0.049 Uiso 1 1 d D
H5B H 0.808(3) -0.430(3) 0.296(3) 0.049 Uiso 1 1 d D
Cl1 Cl 0.87379(6) -0.35098(6) -0.29430(6) 0.03936(15) Uani 1 1 d .

loop_
_atom_site_aniso_label
_atom_site_aniso_U_11
_atom_site_aniso_U_22
_atom_site_aniso_U_33
_atom_site_aniso_U_23
_atom_site_aniso_U_13
_atom_site_aniso_U_12
C1 0.0256(7) 0.0250(7) 0.0356(8) -0.0104(6) 0.0020(6) -0.0011(5)
C2 0.0264(7) 0.0287(7) 0.0349(8) -0.0112(6) -0.0015(6) -0.0028(5)
C3 0.0272(7) 0.0332(8) 0.0394(9) -0.0145(7) 0.0001(6) -0.0011(6)
N1 0.0301(7) 0.0390(7) 0.0395(8) -0.0181(6) -0.0032(5) 0.0010(5)
N2 0.0279(7) 0.0368(7) 0.0387(8) -0.0191(6) 0.0019(5) 0.0028(5)
N3 0.0269(6) 0.0276(6) 0.0312(7) -0.0110(5) 0.0021(5) -0.0003(5)
N4 0.0450(8) 0.0385(8) 0.0319(8) -0.0132(6) 0.0036(6) 0.0051(6)
N5 0.0342(8) 0.0463(8) 0.0402(8) -0.0146(7) -0.0048(6) 0.0111(6)
Cl1 0.0349(2) 0.0470(3) 0.0368(2) -0.01831(18) 0.00049(15) 0.00636(16)

loop_
_atom_type_symbol
_atom_type_description
_atom_type_scat_dispersion_real
_atom_type_scat_dispersion_imag
_atom_type_scat_source
C C 0.0033 0.0016 'International Tables Vol C Tables 4.2.6.8 and 6.1.1.4'
H H 0.0000 0.0000 'International Tables Vol C Tables 4.2.6.8 and 6.1.1.4'
N N 0.0061 0.0033 'International Tables Vol C Tables 4.2.6.8 and 6.1.1.4'
Cl Cl 0.1484 0.1585 'International Tables Vol C Tables 4.2.6.8 and 6.1.1.4'

loop_
_geom_angle_atom_site_label_1
_geom_angle_atom_site_label_2
_geom_angle_atom_site_label_3
_geom_angle
_geom_angle_site_symmetry_1
_geom_angle_publ_flag
N5 C1 N2 128.55(14) . no
N5 C1 N3 125.67(15) . no
N2 C1 N3 105.77(13) . no
N1 C2 N3 110.73(13) . no
N1 C2 C3 125.91(15) . no
N3 C2 C3 123.34(14) . no
C3 C3 C2 121.75(19) 2 no
C3 C3 H3 119.1 2 no
C2 C3 H3 119.1 . no
C2 N1 N2 104.21(13) . no
C1 N2 N1 112.11(13) . no
C1 N2 H2 129.7(14) . no
N1 N2 H2 117.5(14) . no
C1 N3 C2 107.16(13) . no
C1 N3 N4 121.10(13) . no
C2 N3 N4 131.57(13) . no
N3 N4 H4A 106.3(14) . no
N3 N4 H4B 105.1(14) . no
H4A N4 H4B 116.2(19) . no
C1 N5 H5A 116.8(15) . no
C1 N5 H5B 120.8(15) . no
H5A N5 H5B 122(2) . no

loop_
_geom_bond_atom_site_label_1
_geom_bond_atom_site_label_2
_geom_bond_distance
_geom_bond_site_symmetry_2
_geom_bond_publ_flag
C1 N5 1.307(2) . no
C1 N2 1.322(2) . no
C1 N3 1.3484(18) . no
C2 N1 1.300(2) . no
C2 N3 1.383(2) . no
C2 C3 1.445(2) . no
C3 C3 1.328(3) 2 no
C3 H3 0.9300 . no
N1 N2 1.3812(19) . no
N2 H2 0.83(2) . no
N3 N4 1.3960(19) . no
N4 H4A 0.862(16) . no
N4 H4B 0.882(16) . no
N5 H5A 0.832(17) . no
N5 H5B 0.820(17) . no

loop_
_geom_torsion_atom_site_label_1
_geom_torsion_atom_site_label_2
_geom_torsion_atom_site_label_3
_geom_torsion_atom_site_label_4
_geom_torsion
_geom_torsion_site_symmetry_4
_geom_torsion_publ_flag
N1 C2 C3 C3 1.5(3) 2 no
N3 C2 C3 C3 -179.80(17) 2 no
N3 C2 N1 N2 0.90(16) . no
C3 C2 N1 N2 179.75(14) . no
N5 C1 N2 N1 -178.05(15) . no
N3 C1 N2 N1 0.97(16) . no
C2 N1 N2 C1 -1.18(16) . no
N5 C1 N3 C2 178.67(15) . no
N2 C1 N3 C2 -0.38(15) . no
N5 C1 N3 N4 2.9(2) . no
N2 C1 N3 N4 -176.17(13) . no
N1 C2 N3 C1 -0.36(16) . no
C3 C2 N3 C1 -179.24(13) . no
N1 C2 N3 N4 174.82(14) . no
C3 C2 N3 N4 -4.1(2) . no

loop_
_reflns_scale_group_code
_reflns_scale_meas_F
1 1.0
